data_7155613
loop_
_publ_author_name
'Sheth, Vishal M.'
'Hong, Bor-Cherng'
'Lee, Gene-Hsiang'

_publ_section_title
;
 Enantioselective total synthesis of (+)-arborescidine C and related
 tetracyclic indole alkaloids using organocatalysis.
;
_journal_issue 16
_journal_name_full 'Organic &amp; biomolecular chemistry'
_journal_page_first 3408
_journal_page_last 3412
_journal_paper_doi 10.1039/c7ob00473g
_journal_volume 15
_journal_year 2017
_chemical_absolute_configuration ad
_chemical_formula_sum 'C17 H20 N2 O3'
_chemical_formula_weight 300.35
_space_group_crystal_system orthorhombic
_space_group_IT_number 19
_space_group_name_Hall 'P 2ac 2ab'
_space_group_name_H-M_alt 'P 21 21 21'
_symmetry_space_group_name_Hall 'P 2ac 2ab'
_symmetry_space_group_name_H-M 'P 21 21 21'
_atom_sites_solution_hydrogens geom
_audit_creation_method SHELXL-2014/7
_audit_update_record
;
2016-12-21 deposited with the CCDC.
2017-03-29 downloaded from the CCDC.
;
_cell_angle_alpha 90
_cell_angle_beta 90
_cell_angle_gamma 90
_cell_formula_units_Z 4
_cell_length_a 5.86390(10)
_cell_length_b 8.5853(2)
_cell_length_c 29.2551(6)
_cell_measurement_reflns_used 9116
_cell_measurement_temperature 200(2)
_cell_measurement_theta_max 70.21
_cell_measurement_theta_min 3.02
_cell_volume 1472.80(5)
_computing_cell_refinement 'Bruker SAINT'
_computing_data_collection 'Bruker APEX3'
_computing_data_reduction 'Bruker SAINT'
_computing_molecular_graphics 'Bruker SHELXTL'
_computing_publication_material 'Bruker SHELXTL'
_computing_structure_refinement 'SHELXL-2014/7 (Sheldrick, 2014)'
_computing_structure_solution 'SHELXS-97 (Sheldrick 2008)'
_diffrn_ambient_temperature 200(2)
_diffrn_measured_fraction_theta_full 1.000
_diffrn_measured_fraction_theta_max 1.000
_diffrn_measurement_device_type 'Bruker D8 VENTURE'
_diffrn_measurement_method '\f and \w scans'
_diffrn_radiation_type CuK\a
_diffrn_radiation_wavelength 1.54178
_diffrn_reflns_av_R_equivalents 0.0157
_diffrn_reflns_av_unetI/netI 0.0134
_diffrn_reflns_Laue_measured_fraction_full 1.000
_diffrn_reflns_Laue_measured_fraction_max 1.000
_diffrn_reflns_limit_h_max 6
_diffrn_reflns_limit_h_min -7
_diffrn_reflns_limit_k_max 10
_diffrn_reflns_limit_k_min -10
_diffrn_reflns_limit_l_max 35
_diffrn_reflns_limit_l_min -35
_diffrn_reflns_number 9796
_diffrn_reflns_point_group_measured_fraction_full 1.000
_diffrn_reflns_point_group_measured_fraction_max 1.000
_diffrn_reflns_theta_full 67.679
_diffrn_reflns_theta_max 69.983
_diffrn_reflns_theta_min 3.021
_exptl_absorpt_coefficient_mu 0.760
_exptl_absorpt_correction_T_max 0.7533
_exptl_absorpt_correction_T_min 0.5897
_exptl_absorpt_correction_type multi-scan
_exptl_absorpt_process_details 'SADABS (Bruker, 2014)'
_exptl_crystal_colour colourless
_exptl_crystal_density_diffrn 1.355
_exptl_crystal_description plate
_exptl_crystal_F_000 640
_exptl_crystal_size_max 0.270
_exptl_crystal_size_mid 0.220
_exptl_crystal_size_min 0.040
_refine_diff_density_max 0.295
_refine_diff_density_min -0.271
_refine_diff_density_rms 0.045
_refine_ls_abs_structure_details
; 
 Flack x determined using 1106 quotients [(I+)-(I-)]/[(I+)+(I-)] 
 (Parsons, Flack and Wagner, Acta Cryst. B69 (2013) 249-259). 
;
_refine_ls_abs_structure_Flack 0.02(5)
_refine_ls_extinction_method none
_refine_ls_goodness_of_fit_ref 1.253
_refine_ls_hydrogen_treatment constr
_refine_ls_matrix_type full
_refine_ls_number_parameters 207
_refine_ls_number_reflns 2801
_refine_ls_number_restraints 2
_refine_ls_restrained_S_all 1.427
_refine_ls_R_factor_all 0.0361
_refine_ls_R_factor_gt 0.0354
_refine_ls_shift/su_max 0.003
_refine_ls_shift/su_mean 0.000
_refine_ls_structure_factor_coef Fsqd
_refine_ls_weighting_details 'w=1/[\s^2^(Fo^2^)+(0.0432P)^2^+0.3043P] where P=(Fo^2^+2Fc^2^)/3'
_refine_ls_weighting_scheme calc
_refine_ls_wR_factor_gt 0.0902
_refine_ls_wR_factor_ref 0.0909
_reflns_Friedel_coverage 0.682
_reflns_Friedel_fraction_full 1.000
_reflns_Friedel_fraction_max 1.000
_reflns_number_gt 2743
_reflns_number_total 2801
_reflns_threshold_expression 'I > 2\s(I)'
_cod_data_source_file c7ob00473g2.cif
_cod_data_source_block ic17656
_cod_database_code 7155613
_shelx_shelxl_version_number 2014/7
_shelx_space_group_comment
; 
The symmetry employed for this shelxl refinement is uniquely defined 
by the following loop, which should always be used as a source of 
symmetry information in preference to the above space-group names. 
They are only intended as comments. 
;
_shelx_estimated_absorpt_t_min 0.821
_shelx_estimated_absorpt_t_max 0.970

loop_
_space_group_symop_operation_xyz
'x, y, z'
'-x+1/2, -y, z+1/2'
'-x, y+1/2, -z+1/2'
'x+1/2, -y+1/2, -z'

loop_
_atom_site_label
_atom_site_type_symbol
_atom_site_fract_x
_atom_site_fract_y
_atom_site_fract_z
_atom_site_U_iso_or_equiv
_atom_site_adp_type
_atom_site_occupancy
_atom_site_site_symmetry_order
_atom_site_calc_flag
_atom_site_refinement_flags_posn
_atom_site_refinement_flags_adp
_atom_site_refinement_flags_occupancy
_atom_site_disorder_assembly
_atom_site_disorder_group
O1 O 0.4936(3) 0.1511(2) 0.81682(6) 0.0384(4) Uani 1 1 d . . . . .
O2 O 0.1864(3) 0.2655(2) 0.78309(6) 0.0396(4) Uani 1 1 d . . . . .
O3 O 0.3075(3) -0.26105(19) 0.82827(5) 0.0337(4) Uani 1 1 d . . . . .
N1 N 0.2613(3) 0.09349(19) 0.96024(6) 0.0238(4) Uani 1 1 d . . . . .
H1 H 0.3805 0.1484 0.9516 0.029 Uiso 1 1 calc R U . . .
N2 N 0.0194(3) -0.1437(2) 0.86576(6) 0.0242(4) Uani 1 1 d . . . . .
C1 C 0.1761(4) 0.0844(2) 1.00417(7) 0.0230(4) Uani 1 1 d . . . . .
C2 C 0.2505(4) 0.1567(2) 1.04431(7) 0.0277(5) Uani 1 1 d . . . . .
H2 H 0.3793 0.2238 1.0445 0.033 Uiso 1 1 calc R U . . .
C3 C 0.1282(4) 0.1263(3) 1.08372(7) 0.0304(5) Uani 1 1 d . . . . .
H3 H 0.1739 0.1741 1.1115 0.036 Uiso 1 1 calc R U . . .
C4 C -0.0611(4) 0.0268(3) 1.08375(7) 0.0305(5) Uani 1 1 d . . . . .
H4 H -0.1404 0.0081 1.1115 0.037 Uiso 1 1 calc R U . . .
C5 C -0.1342(4) -0.0444(2) 1.04413(7) 0.0276(4) Uani 1 1 d . . . . .
H5 H -0.2632 -0.1114 1.0444 0.033 Uiso 1 1 calc R U . . .
C6 C -0.0141(3) -0.0161(2) 1.00331(7) 0.0226(4) Uani 1 1 d . . . . .
C7 C -0.0410(3) -0.0669(2) 0.95692(7) 0.0224(4) Uani 1 1 d . . . . .
C8 C 0.1279(3) 0.0018(2) 0.93210(7) 0.0213(4) Uani 1 1 d . . . . .
C9 C 0.1694(3) -0.0177(2) 0.88177(7) 0.0217(4) Uani 1 1 d . . . . .
H9 H 0.3312 -0.0514 0.8773 0.026 Uiso 1 1 calc R U . . .
C10 C 0.1315(4) 0.1333(2) 0.85461(7) 0.0262(4) Uani 1 1 d . . . . .
H10A H -0.0338 0.1466 0.8489 0.031 Uiso 1 1 calc R U . . .
H10B H 0.1836 0.2228 0.8732 0.031 Uiso 1 1 calc R U . . .
C11 C 0.2564(4) 0.1348(3) 0.80930(7) 0.0271(5) Uani 1 1 d . . . . .
H11 H 0.2249 0.0364 0.7921 0.032 Uiso 1 1 calc R U . . .
C12 C 0.5821(7) 0.2415(6) 0.78094(15) 0.0439(10) Uani 0.803(7) 1 d . . P A 1
H12A H 0.6296 0.1749 0.7550 0.053 Uiso 0.803(7) 1 calc R U P A 1
H12B H 0.7147 0.3034 0.7913 0.053 Uiso 0.803(7) 1 calc R U P A 1
C13 C 0.3878(7) 0.3455(5) 0.76754(16) 0.0567(12) Uani 0.803(7) 1 d . . P A 1
H13A H 0.4017 0.4486 0.7824 0.068 Uiso 0.803(7) 1 calc R U P A 1
H13B H 0.3837 0.3604 0.7340 0.068 Uiso 0.803(7) 1 calc R U P A 1
C12' C 0.542(4) 0.298(2) 0.7883(7) 0.0439(10) Uani 0.197(7) 1 d . . P A 2
H12C H 0.5028 0.3951 0.8047 0.053 Uiso 0.197(7) 1 calc R U P A 2
H12D H 0.7011 0.3024 0.7771 0.053 Uiso 0.197(7) 1 calc R U P A 2
C13' C 0.388(3) 0.2619(18) 0.7541(5) 0.0567(12) Uani 0.197(7) 1 d . . P A 2
H13C H 0.4149 0.1579 0.7406 0.068 Uiso 0.197(7) 1 calc R U P A 2
H13D H 0.3830 0.3419 0.7298 0.068 Uiso 0.197(7) 1 calc R U P A 2
C14 C -0.2174(4) -0.1697(2) 0.93530(7) 0.0263(5) Uani 1 1 d . . . . .
H14A H -0.3699 -0.1461 0.9481 0.032 Uiso 1 1 calc R U . . .
H14B H -0.1821 -0.2805 0.9415 0.032 Uiso 1 1 calc R U . . .
C15 C -0.2152(4) -0.1391(3) 0.88380(7) 0.0271(5) Uani 1 1 d . . . . .
H15A H -0.3089 -0.2187 0.8681 0.033 Uiso 1 1 calc R U . . .
H15B H -0.2831 -0.0357 0.8775 0.033 Uiso 1 1 calc R U . . .
C16 C 0.1077(4) -0.2611(2) 0.84062(7) 0.0261(4) Uani 1 1 d . . . . .
C17 C -0.0477(5) -0.3935(3) 0.82779(10) 0.0458(7) Uani 1 1 d . . . . .
H17A H -0.1877 -0.3519 0.8142 0.069 Uiso 1 1 calc DR U . . .
H17B H -0.0858 -0.4538 0.8552 0.069 Uiso 1 1 calc R U . . .
H17C H 0.0293 -0.4611 0.8056 0.069 Uiso 1 1 calc R U . . .

loop_
_atom_site_aniso_label
_atom_site_aniso_U_11
_atom_site_aniso_U_22
_atom_site_aniso_U_33
_atom_site_aniso_U_23
_atom_site_aniso_U_13
_atom_site_aniso_U_12
O1 0.0281(9) 0.0511(10) 0.0358(9) 0.0114(8) 0.0045(7) -0.0018(8)
O2 0.0375(9) 0.0435(9) 0.0379(9) 0.0154(8) 0.0054(7) 0.0034(8)
O3 0.0334(9) 0.0339(8) 0.0339(8) -0.0078(7) 0.0080(7) 0.0021(7)
N1 0.0221(8) 0.0252(8) 0.0241(8) 0.0006(7) 0.0022(7) -0.0059(7)
N2 0.0201(8) 0.0250(8) 0.0276(8) -0.0034(7) 0.0004(7) -0.0022(7)
C1 0.0226(10) 0.0217(9) 0.0246(10) 0.0039(7) 0.0005(8) 0.0016(8)
C2 0.0295(11) 0.0251(10) 0.0285(10) 0.0015(8) -0.0028(9) -0.0007(9)
C3 0.0409(13) 0.0278(10) 0.0226(10) 0.0003(8) -0.0033(9) 0.0074(10)
C4 0.0366(12) 0.0288(11) 0.0262(11) 0.0063(8) 0.0084(9) 0.0076(9)
C5 0.0268(10) 0.0234(10) 0.0326(11) 0.0056(8) 0.0072(9) 0.0027(8)
C6 0.0214(10) 0.0185(9) 0.0280(10) 0.0049(7) 0.0000(8) 0.0032(8)
C7 0.0192(9) 0.0196(9) 0.0283(10) 0.0024(8) 0.0033(8) 0.0002(8)
C8 0.0189(9) 0.0198(8) 0.0251(10) 0.0012(8) -0.0002(8) -0.0006(8)
C9 0.0167(9) 0.0222(9) 0.0262(10) -0.0032(8) 0.0021(7) -0.0010(8)
C10 0.0285(11) 0.0230(9) 0.0272(10) -0.0002(8) 0.0051(9) 0.0001(9)
C11 0.0302(11) 0.0272(10) 0.0238(10) 0.0027(8) 0.0023(8) 0.0012(9)
C12 0.036(2) 0.051(3) 0.044(2) 0.019(2) 0.0090(15) -0.0030(19)
C13 0.051(2) 0.045(2) 0.075(3) 0.033(2) 0.0250(19) 0.007(2)
C12' 0.036(2) 0.051(3) 0.044(2) 0.019(2) 0.0090(15) -0.0030(19)
C13' 0.051(2) 0.045(2) 0.075(3) 0.033(2) 0.0250(19) 0.007(2)
C14 0.0197(10) 0.0246(10) 0.0347(11) -0.0011(8) 0.0030(9) -0.0033(8)
C15 0.0175(10) 0.0284(10) 0.0355(11) -0.0033(9) -0.0009(8) -0.0029(8)
C16 0.0314(11) 0.0252(10) 0.0217(9) 0.0007(8) -0.0002(8) 0.0004(9)
C17 0.0528(16) 0.0352(13) 0.0495(15) -0.0160(12) 0.0084(13) -0.0126(12)

loop_
_atom_type_symbol
_atom_type_description
_atom_type_scat_dispersion_real
_atom_type_scat_dispersion_imag
_atom_type_scat_source
C C 0.0181 0.0091 'International Tables Vol C Tables 4.2.6.8 and 6.1.1.4'
H H 0.0000 0.0000 'International Tables Vol C Tables 4.2.6.8 and 6.1.1.4'
N N 0.0311 0.0180 'International Tables Vol C Tables 4.2.6.8 and 6.1.1.4'
O O 0.0492 0.0322 'International Tables Vol C Tables 4.2.6.8 and 6.1.1.4'

loop_
_geom_angle_atom_site_label_1
_geom_angle_atom_site_label_2
_geom_angle_atom_site_label_3
_geom_angle
C12 O1 C11 107.5(2)
C11 O1 C12' 100.2(9)
C11 O2 C13 108.1(2)
C11 O2 C13' 93.6(6)
C1 N1 C8 108.50(17)
C1 N1 H1 125.7
C8 N1 H1 125.7
C16 N2 C9 119.50(18)
C16 N2 C15 124.97(18)
C9 N2 C15 115.11(16)
N1 C1 C2 130.05(19)
N1 C1 C6 107.71(18)
C2 C1 C6 122.23(19)
C3 C2 C1 117.0(2)
C3 C2 H2 121.5
C1 C2 H2 121.5
C2 C3 C4 121.8(2)
C2 C3 H3 119.1
C4 C3 H3 119.1
C5 C4 C3 121.1(2)
C5 C4 H4 119.5
C3 C4 H4 119.5
C4 C5 C6 118.7(2)
C4 C5 H5 120.6
C6 C5 H5 120.6
C5 C6 C1 119.11(19)
C5 C6 C7 134.0(2)
C1 C6 C7 106.86(18)
C8 C7 C6 107.00(18)
C8 C7 C14 122.10(19)
C6 C7 C14 130.86(18)
C7 C8 N1 109.92(18)
C7 C8 C9 126.30(19)
N1 C8 C9 123.78(18)
N2 C9 C8 107.31(16)
N2 C9 C10 111.66(16)
C8 C9 C10 112.90(16)
N2 C9 H9 108.3
C8 C9 H9 108.3
C10 C9 H9 108.3
C11 C10 C9 112.93(17)
C11 C10 H10A 109.0
C9 C10 H10A 109.0
C11 C10 H10B 109.0
C9 C10 H10B 109.0
H10A C10 H10B 107.8
O1 C11 O2 106.89(18)
O1 C11 C10 109.89(18)
O2 C11 C10 109.84(17)
O1 C11 H11 110.1
O2 C11 H11 110.1
C10 C11 H11 110.1
O1 C12 C13 104.1(3)
O1 C12 H12A 110.9
C13 C12 H12A 110.9
O1 C12 H12B 110.9
C13 C12 H12B 110.9
H12A C12 H12B 109.0
O2 C13 C12 104.9(3)
O2 C13 H13A 110.8
C12 C13 H13A 110.8
O2 C13 H13B 110.8
C12 C13 H13B 110.8
H13A C13 H13B 108.8
C13' C12' O1 95.1(14)
C13' C12' H12C 112.7
O1 C12' H12C 112.7
C13' C12' H12D 112.7
O1 C12' H12D 112.7
H12C C12' H12D 110.2
C12' C13' O2 96.0(13)
C12' C13' H13C 112.5
O2 C13' H13C 112.5
C12' C13' H13D 112.6
O2 C13' H13D 112.6
H13C C13' H13D 110.1
C7 C14 C15 107.98(17)
C7 C14 H14A 110.1
C15 C14 H14A 110.1
C7 C14 H14B 110.1
C15 C14 H14B 110.1
H14A C14 H14B 108.4
N2 C15 C14 110.85(17)
N2 C15 H15A 109.5
C14 C15 H15A 109.5
N2 C15 H15B 109.5
C14 C15 H15B 109.5
H15A C15 H15B 108.1
O3 C16 N2 121.8(2)
O3 C16 C17 120.4(2)
N2 C16 C17 117.8(2)
C16 C17 H17A 109.5
C16 C17 H17B 109.5
H17A C17 H17B 109.5
C16 C17 H17C 109.5
H17A C17 H17C 109.5
H17B C17 H17C 109.5

loop_
_geom_bond_atom_site_label_1
_geom_bond_atom_site_label_2
_geom_bond_distance
O1 C12 1.405(4)
O1 C11 1.415(3)
O1 C12' 1.54(2)
O2 C11 1.420(3)
O2 C13 1.440(4)
O2 C13' 1.453(17)
O3 C16 1.226(3)
N1 C1 1.381(3)
N1 C8 1.382(3)
N1 H1 0.8800
N2 C16 1.351(3)
N2 C9 1.471(3)
N2 C15 1.474(3)
C1 C2 1.398(3)
C1 C6 1.410(3)
C2 C3 1.383(3)
C2 H2 0.9500
C3 C4 1.401(3)
C3 H3 0.9500
C4 C5 1.379(3)
C4 H4 0.9500
C5 C6 1.408(3)
C5 H5 0.9500
C6 C7 1.434(3)
C7 C8 1.363(3)
C7 C14 1.499(3)
C8 C9 1.502(3)
C9 C10 1.537(3)
C9 H9 1.0000
C10 C11 1.515(3)
C10 H10A 0.9900
C10 H10B 0.9900
C11 H11 1.0000
C12 C13 1.499(6)
C12 H12A 0.9900
C12 H12B 0.9900
C13 H13A 0.9900
C13 H13B 0.9900
C12' C13' 1.38(3)
C12' H12C 0.9900
C12' H12D 0.9900
C13' H13C 0.9900
C13' H13D 0.9900
C14 C15 1.529(3)
C14 H14A 0.9900
C14 H14B 0.9900
C15 H15A 0.9900
C15 H15B 0.9900
C16 C17 1.505(3)
C17 H17A 0.9800
C17 H17B 0.9800
C17 H17C 0.9800
